data_4077757
loop_
_publ_author_name
'Scheer, Manfred'
'Kramkowski, Peter'
'Schuster, Kay'

_publ_section_title
;
 An Approach to Novel Complexes with a Tungsten&#x2212;Phosphorus Triple
 Bond&#x2020;
;
_journal_issue 15
_journal_name_full Organometallics
_journal_page_first 2874
_journal_paper_doi 10.1021/om990019e
_journal_volume 18
_journal_year 1999
_chemical_formula_sum 'C47 H58 Cr2 O9 P2'
_chemical_formula_weight 932.87
_chemical_name_systematic
; 
 ? 
;
_space_group_IT_number 2
_symmetry_cell_setting triclinic
_symmetry_space_group_name_Hall '-P 1'
_symmetry_space_group_name_H-M 'P -1'
_atom_sites_solution_hydrogens geom
_atom_sites_solution_primary direct
_atom_sites_solution_secondary difmap
_audit_creation_method SHELXL
_cell_angle_alpha 105.931(5)
_cell_angle_beta 98.744(5)
_cell_angle_gamma 91.686(7)
_cell_formula_units_Z 2
_cell_length_a 10.6961(8)
_cell_length_b 12.5573(8)
_cell_length_c 19.3285(10)
_cell_measurement_reflns_used 35
_cell_measurement_temperature 200(1)
_cell_measurement_theta_max 25
_cell_measurement_theta_min 5
_cell_volume 2460.4(3)
_computing_cell_refinement 'STOE DIF4'
_computing_data_collection 'STOE DIF4'
_computing_data_reduction 'STOE REDU4'
_computing_molecular_graphics SIEMENS-XP
_computing_publication_material SHELXL-93
_computing_structure_refinement 'SHELXL-92 (Sheldrick, 1993)'
_computing_structure_solution 'SHELXS-86 (Sheldrick, 1990)'
_diffrn_ambient_temperature 200(1)
_diffrn_measurement_device 'Stoe Stadi-4'
_diffrn_measurement_method omega-scans
_diffrn_radiation_monochromator graphite
_diffrn_radiation_source 'fine-focus sealed tube'
_diffrn_radiation_type MoKa
_diffrn_radiation_wavelength 0.71073
_diffrn_reflns_av_R_equivalents 0.0000
_diffrn_reflns_av_sigmaI/netI 0.0502
_diffrn_reflns_limit_h_max 13
_diffrn_reflns_limit_h_min -13
_diffrn_reflns_limit_k_max 15
_diffrn_reflns_limit_k_min -16
_diffrn_reflns_limit_l_max 24
_diffrn_reflns_limit_l_min 0
_diffrn_reflns_number 10701
_diffrn_reflns_theta_max 26.99
_diffrn_reflns_theta_min 1.69
_diffrn_standards_interval_time 120
_diffrn_standards_number 2
_exptl_absorpt_coefficient_mu 0.557
_exptl_absorpt_correction_T_max 1.00
_exptl_absorpt_correction_T_min 0.91
_exptl_absorpt_correction_type Psi-scans
_exptl_crystal_colour green
_exptl_crystal_density_diffrn 1.259
_exptl_crystal_description block
_exptl_crystal_F_000 980
_exptl_crystal_size_max 0.65
_exptl_crystal_size_mid 0.41
_exptl_crystal_size_min 0.11
_refine_diff_density_max .403
_refine_diff_density_min -.416
_refine_diff_density_rms .056
_refine_ls_extinction_method none
_refine_ls_goodness_of_fit_all 1.017
_refine_ls_goodness_of_fit_obs 1.073
_refine_ls_hydrogen_treatment riding
_refine_ls_matrix_type full
_refine_ls_number_parameters 558
_refine_ls_number_reflns 10701
_refine_ls_number_restraints 0
_refine_ls_restrained_S_all 1.017
_refine_ls_restrained_S_obs 1.073
_refine_ls_R_factor_all 0.0807
_refine_ls_R_factor_obs 0.0406
_refine_ls_shift/esd_max 0.001
_refine_ls_shift/esd_mean 0.000
_refine_ls_structure_factor_coef Fsqd
_refine_ls_weighting_details 'w=1/[s^2^(Fo^2^)+( 0.0564P)^2^+0.8292P] where P=(Fo^2^+2Fc^2^)/3'
_refine_ls_weighting_scheme calc
_refine_ls_wR_factor_all 0.1198
_refine_ls_wR_factor_obs 0.1036
_reflns_number_observed 7343
_reflns_number_total 10701
_reflns_observed_criterion >2sigma(I)
_cod_data_source_file om990019e.cif
_cod_data_source_block tcr1
_cod_depositor_comments
;
The following automatic conversions were performed:

'_refine_ls_weighting_scheme' value 'calc w=1/[s^2^(Fo^2^)+(
0.0564P)^2^+0.8292P] where P=(Fo^2^+2Fc^2^)/3' was changed to 'calc'.
New tag '_refine_ls_weighting_details' was created. The value of the
new tag was set to 'w=1/[s^2^(Fo^2^)+( 0.0564P)^2^+0.8292P] where
P=(Fo^2^+2Fc^2^)/3'.

Automatic conversion script
Id: cif_fix_values 3143 2015-03-26 13:38:13Z robertas 
;
_cod_original_sg_symbol_H-M P-1
_cod_database_code 4077757

loop_
_symmetry_equiv_pos_as_xyz
'x, y, z'
'-x, -y, -z'

loop_
_atom_site_aniso_label
_atom_site_aniso_U_11
_atom_site_aniso_U_22
_atom_site_aniso_U_33
_atom_site_aniso_U_23
_atom_site_aniso_U_13
_atom_site_aniso_U_12
Cr1 0.0429(2) 0.0292(2) 0.0295(2) 0.0099(2) 0.0157(2) 0.0042(2)
Cr2 0.0534(3) 0.0243(2) 0.0407(2) 0.0063(2) 0.0088(2) -0.0022(2)
P2 0.0254(3) 0.0240(3) 0.0246(3) 0.0059(2) 0.0075(2) 0.0018(2)
P1 0.0363(3) 0.0248(3) 0.0290(3) 0.0073(2) 0.0089(2) 0.0009(2)
O1 0.117(2) 0.0532(14) 0.0511(13) 0.0020(11) 0.0357(14) 0.0211(14)
O2 0.0602(15) 0.089(2) 0.0539(13) 0.0299(13) 0.0002(11) 0.0181(13)
O3 0.152(3) 0.064(2) 0.078(2) 0.0446(14) 0.070(2) 0.030(2)
O4 0.0425(13) 0.097(2) 0.080(2) 0.0371(15) 0.0150(12) -0.0076(12)
O5 0.103(2) 0.0275(11) 0.093(2) 0.0067(11) 0.017(2) -0.0067(12)
O6 0.051(2) 0.077(2) 0.254(5) 0.038(3) 0.018(2) -0.012(2)
O7 0.098(2) 0.0533(13) 0.0395(12) 0.0069(10) 0.0053(12) -0.0087(12)
O8 0.066(2) 0.0582(14) 0.072(2) 0.0188(12) -0.0008(12) 0.0168(12)
O9 0.245(4) 0.063(2) 0.070(2) 0.0316(15) 0.070(2) 0.019(2)
C1 0.0253(11) 0.0253(11) 0.0263(11) 0.0057(9) 0.0039(9) 0.0008(9)
C2 0.0305(11) 0.0218(10) 0.0244(10) 0.0041(8) 0.0051(9) 0.0001(9)
C3 0.0301(12) 0.0264(11) 0.0288(11) 0.0050(9) 0.0064(9) 0.0030(9)
C4 0.0365(13) 0.0398(13) 0.0320(12) 0.0095(10) 0.0111(10) 0.0033(11)
C5 0.0472(15) 0.0376(13) 0.0270(12) 0.0082(10) 0.0103(11) 0.0009(11)
C6 0.0443(15) 0.0432(14) 0.0262(12) 0.0105(10) 0.0001(10) 0.0047(11)
C7 0.0316(12) 0.0273(11) 0.0289(11) 0.0034(9) 0.0014(9) 0.0015(9)
C8 0.0296(12) 0.0360(13) 0.0336(12) 0.0107(10) 0.0070(10) 0.0077(10)
C9 0.0292(12) 0.0425(14) 0.0342(12) 0.0126(11) 0.0016(10) 0.0061(10)
C10 0.0297(13) 0.048(2) 0.0470(15) 0.0138(12) 0.0067(11) 0.0014(11)
C11 0.054(2) 0.046(2) 0.047(2) 0.0119(13) 0.0146(13) 0.0214(13)
C12 0.063(2) 0.057(2) 0.0271(13) 0.0126(12) 0.0144(12) 0.0025(14)
C13 0.089(3) 0.075(2) 0.0315(15) 0.0022(15) 0.017(2) -0.005(2)
C14 0.113(3) 0.072(2) 0.048(2) 0.031(2) 0.024(2) 0.008(2)
C15 0.078(2) 0.109(3) 0.042(2) 0.025(2) 0.031(2) 0.008(2)
C16 0.0313(13) 0.0453(15) 0.0350(13) 0.0077(11) -0.0005(10) 0.0025(11)
C17 0.0269(13) 0.067(2) 0.049(2) 0.0139(14) 0.0037(11) -0.0005(13)
C18 0.048(2) 0.065(2) 0.061(2) 0.024(2) 0.0048(14) 0.021(2)
C19 0.045(2) 0.070(2) 0.052(2) -0.003(2) -0.0057(14) -0.009(2)
C20 0.0253(11) 0.0246(10) 0.0269(11) 0.0073(9) 0.0062(9) 0.0029(8)
C21 0.0314(12) 0.0295(12) 0.0334(12) 0.0068(9) 0.0151(10) 0.0026(9)
C22 0.0231(11) 0.0293(12) 0.0363(12) 0.0037(9) 0.0100(9) -0.0011(9)
C23 0.0275(11) 0.0252(11) 0.0321(11) 0.0083(9) 0.0101(9) 0.0038(9)
C24 0.0261(11) 0.0236(10) 0.0279(11) 0.0078(9) 0.0084(9) 0.0032(8)
C25 0.0278(12) 0.0300(12) 0.0367(12) 0.0091(10) 0.0112(10) 0.0069(9)
C26 0.0367(13) 0.0328(12) 0.0381(13) 0.0082(10) 0.0177(11) 0.0098(10)
C27 0.0448(14) 0.0253(11) 0.0292(12) 0.0074(9) 0.0108(10) 0.0072(10)
C28 0.0300(12) 0.0294(12) 0.0313(12) 0.0057(9) 0.0027(9) 0.0015(9)
C29 0.0299(13) 0.0420(14) 0.048(2) 0.0055(12) 0.0037(11) 0.0078(11)
C30 0.041(2) 0.042(2) 0.061(2) 0.0032(13) 0.0230(13) -0.0103(12)
C31 0.057(2) 0.0317(13) 0.0297(12) 0.0043(10) 0.0111(11) 0.0085(12)
C32 0.089(3) 0.067(2) 0.038(2) 0.0122(15) 0.017(2) -0.003(2)
C33 0.162(4) 0.065(2) 0.047(2) -0.006(2) 0.006(2) 0.070(3)
C34 0.086(3) 0.058(2) 0.046(2) -0.0149(15) 0.019(2) -0.018(2)
C35 0.0243(12) 0.0446(15) 0.055(2) 0.0059(12) 0.0088(11) 0.0052(11)
C36 0.0300(15) 0.071(2) 0.070(2) -0.003(2) -0.0021(14) 0.0051(14)
C37 0.039(2) 0.100(3) 0.091(3) 0.021(2) 0.024(2) -0.010(2)
C38 0.049(2) 0.060(2) 0.100(3) 0.008(2) -0.011(2) 0.024(2)
C39 0.065(2) 0.0400(15) 0.0379(14) 0.0104(12) 0.0213(13) 0.0081(13)
C40 0.082(2) 0.045(2) 0.045(2) 0.0178(13) 0.033(2) 0.015(2)
C41 0.051(2) 0.049(2) 0.046(2) 0.0188(13) 0.0210(13) 0.0023(13)
C42 0.056(2) 0.0442(15) 0.0297(13) 0.0144(11) 0.0097(12) 0.0123(13)
C43 0.069(2) 0.038(2) 0.056(2) 0.0104(13) 0.010(2) -0.0021(14)
C44 0.058(2) 0.039(2) 0.121(3) 0.015(2) 0.015(2) -0.007(2)
C45 0.057(2) 0.0274(13) 0.044(2) 0.0034(11) -0.0014(13) -0.0022(12)
C46 0.067(2) 0.0297(13) 0.0414(15) 0.0078(11) 0.0028(14) 0.0054(13)
C47 0.116(3) 0.0311(15) 0.063(2) 0.0156(14) 0.036(2) 0.004(2)

loop_
_atom_site_label
_atom_site_type_symbol
_atom_site_fract_x
_atom_site_fract_y
_atom_site_fract_z
_atom_site_U_iso_or_equiv
_atom_site_thermal_displace_type
_atom_site_occupancy
_atom_site_calc_flag
_atom_site_refinement_flags
Cr1 Cr 0.29760(4) 0.66360(3) 0.13247(2) 0.03247(10) Uani 1 d .
Cr2 Cr 0.27818(4) 0.98545(3) 0.28701(2) 0.04003(12) Uani 1 d .
P2 P 0.25585(5) 0.58362(5) 0.21917(3) 0.02455(12) Uani 1 d .
P1 P 0.26198(6) 0.79415(5) 0.23878(3) 0.02971(14) Uani 1 d .
O1 O 0.3341(3) 0.4644(2) 0.00767(12) 0.0736(7) Uani 1 d .
O2 O 0.0172(2) 0.6527(2) 0.06612(12) 0.0663(6) Uani 1 d .
O3 O 0.3518(3) 0.7991(2) 0.03191(15) 0.0874(9) Uani 1 d .
O4 O 0.5807(2) 0.7072(2) 0.19696(14) 0.0706(7) Uani 1 d .
O5 O 0.3191(3) 1.2370(2) 0.34049(15) 0.0769(7) Uani 1 d .
O6 O 0.5641(3) 0.9795(3) 0.3126(3) 0.130(2) Uani 1 d .
O7 O 0.2479(3) 0.9811(2) 0.44037(12) 0.0658(6) Uani 1 d .
O8 O -0.0062(2) 1.0122(2) 0.26049(13) 0.0666(6) Uani 1 d .
O9 O 0.2779(4) 1.0045(2) 0.1339(2) 0.1184(14) Uani 1 d .
C1 C 0.2313(2) 0.6963(2) 0.28786(12) 0.0260(4) Uani 1 d .
C2 C 0.1995(2) 0.7086(2) 0.36214(11) 0.0261(4) Uani 1 d .
C3 C 0.0711(2) 0.7159(2) 0.37461(12) 0.0288(5) Uani 1 d .
C4 C 0.0462(2) 0.7184(2) 0.44402(13) 0.0356(5) Uani 1 d .
H4 H -0.0371(2) 0.7245(2) 0.45212(13) 0.043 Uiso 1 calc R
C5 C 0.1373(3) 0.7125(2) 0.50105(13) 0.0371(6) Uani 1 d .
C6 C 0.2599(3) 0.7068(2) 0.48770(13) 0.0384(6) Uani 1 d .
H6 H 0.3228(3) 0.7018(2) 0.52539(13) 0.046 Uiso 1 calc R
C7 C 0.2969(2) 0.7080(2) 0.42190(12) 0.0306(5) Uani 1 d .
C8 C -0.0515(2) 0.7258(2) 0.32187(13) 0.0326(5) Uani 1 d .
C9 C -0.0406(2) 0.7203(2) 0.24314(13) 0.0352(5) Uani 1 d .
H9A H -0.1225(4) 0.7271(15) 0.2171(3) 0.053 Uiso 1 calc R
H9B H -0.0098(16) 0.6505(6) 0.2201(3) 0.053 Uiso 1 calc R
H9C H 0.0173(13) 0.7799(9) 0.24270(13) 0.053 Uiso 1 calc R
C10 C -0.1525(2) 0.6313(2) 0.3167(2) 0.0416(6) Uani 1 d .
H10A H -0.1699(13) 0.6354(10) 0.3646(2) 0.062 Uiso 1 calc R
H10B H -0.1209(8) 0.5608(2) 0.2963(10) 0.062 Uiso 1 calc R
H10C H -0.2290(6) 0.6395(9) 0.2861(9) 0.062 Uiso 1 calc R
C11 C -0.1050(3) 0.8381(2) 0.3550(2) 0.0481(7) Uani 1 d .
H11A H -0.0406(7) 0.8973(3) 0.3634(11) 0.072 Uiso 1 calc R
H11B H -0.1309(19) 0.8381(7) 0.4005(6) 0.072 Uiso 1 calc R
H11C H -0.1767(12) 0.8488(8) 0.3219(5) 0.072 Uiso 1 calc R
C12 C 0.1079(3) 0.7163(3) 0.57709(14) 0.0481(7) Uani 1 d .
C13 C 0.1893(4) 0.8138(3) 0.6341(2) 0.0670(10) Uani 1 d .
H13A H 0.1698(18) 0.8184(14) 0.6817(2) 0.101 Uiso 1 calc R
H13B H 0.1714(18) 0.8819(4) 0.6224(8) 0.101 Uiso 1 calc R
H13C H 0.2776(4) 0.8020(11) 0.6339(10) 0.101 Uiso 1 calc R
C14 C 0.1420(4) 0.6075(3) 0.5943(2) 0.0734(11) Uani 1 d .
H14A H 0.1252(26) 0.6101(10) 0.6421(6) 0.110 Uiso 1 calc R
H14B H 0.2303(7) 0.5980(12) 0.5926(15) 0.110 Uiso 1 calc R
H14C H 0.0918(19) 0.5464(4) 0.5589(9) 0.110 Uiso 1 calc R
C15 C -0.0315(4) 0.7327(4) 0.5829(2) 0.0734(11) Uani 1 d .
H15A H -0.0448(6) 0.7362(24) 0.6315(5) 0.110 Uiso 1 calc R
H15B H -0.0836(4) 0.6715(12) 0.5487(11) 0.110 Uiso 1 calc R
H15C H -0.0538(8) 0.8006(12) 0.5721(15) 0.110 Uiso 1 calc R
C16 C 0.4442(2) 0.7124(2) 0.42616(14) 0.0386(6) Uani 1 d .
C17 C 0.4982(2) 0.7262(3) 0.3601(2) 0.0483(7) Uani 1 d .
H17A H 0.4651(16) 0.7895(10) 0.3470(7) 0.072 Uiso 1 calc R
H17B H 0.4744(17) 0.6608(7) 0.3198(4) 0.072 Uiso 1 calc R
H17C H 0.5890(3) 0.7369(18) 0.3719(4) 0.072 Uiso 1 calc R
C18 C 0.4936(3) 0.6060(3) 0.4422(2) 0.0569(8) Uani 1 d .
H18A H 0.4509(16) 0.5421(3) 0.4056(7) 0.085 Uiso 1 calc R
H18B H 0.4773(20) 0.6037(10) 0.4893(6) 0.085 Uiso 1 calc R
H18C H 0.5832(5) 0.6059(10) 0.4417(13) 0.085 Uiso 1 calc R
C19 C 0.5035(3) 0.8142(3) 0.4896(2) 0.0614(9) Uani 1 d .
H19A H 0.4725(18) 0.8808(3) 0.4803(7) 0.092 Uiso 1 calc R
H19B H 0.5941(3) 0.8176(12) 0.4936(9) 0.092 Uiso 1 calc R
H19C H 0.4804(19) 0.8074(10) 0.5344(3) 0.092 Uiso 1 calc R
C20 C 0.2441(2) 0.4463(2) 0.23827(12) 0.0254(4) Uani 1 d .
H20 H 0.3057(2) 0.4459(2) 0.28122(12) 0.030 Uiso 1 calc R
C21 C 0.1077(2) 0.4174(2) 0.24913(12) 0.0308(5) Uani 1 d .
H21A H 0.1101(2) 0.3746(2) 0.28407(12) 0.037 Uiso 1 calc R
H21B H 0.0661(2) 0.4847(2) 0.26708(12) 0.037 Uiso 1 calc R
C22 C 0.0359(2) 0.3489(2) 0.17384(13) 0.0302(5) Uani 1 d .
C23 C 0.1445(2) 0.3042(2) 0.13416(12) 0.0276(5) Uani 1 d .
C24 C 0.2638(2) 0.3526(2) 0.17212(12) 0.0253(4) Uani 1 d .
C25 C 0.3734(2) 0.3133(2) 0.14405(13) 0.0308(5) Uani 1 d .
C26 C 0.3532(2) 0.2353(2) 0.07503(13) 0.0348(5) Uani 1 d .
H26 H 0.4243(2) 0.2107(2) 0.05487(13) 0.042 Uiso 1 calc R
C27 C 0.2353(2) 0.1922(2) 0.03456(13) 0.0326(5) Uani 1 d .
C28 C 0.1291(2) 0.2257(2) 0.06647(12) 0.0311(5) Uani 1 d .
H28 H 0.0485(2) 0.1956(2) 0.04254(12) 0.037 Uiso 1 calc R
C29 C -0.0415(2) 0.4193(2) 0.13237(15) 0.0417(6) Uani 1 d .
H29A H -0.1066(12) 0.4512(13) 0.1590(6) 0.062 Uiso 1 calc R
H29B H -0.0797(15) 0.3734(4) 0.0850(4) 0.062 Uiso 1 calc R
H29C H 0.0133(4) 0.4776(10) 0.1272(10) 0.062 Uiso 1 calc R
C30 C -0.0508(3) 0.2551(2) 0.1819(2) 0.0493(7) Uani 1 d .
H30A H -0.0978(15) 0.2155(11) 0.1349(2) 0.074 Uiso 1 calc R
H30B H -0.1087(14) 0.2860(3) 0.2141(9) 0.074 Uiso 1 calc R
H30C H -0.0003(3) 0.2050(10) 0.2016(11) 0.074 Uiso 1 calc R
C31 C 0.2250(3) 0.1124(2) -0.04238(13) 0.0397(6) Uani 1 d .
C32 C 0.2653(4) 0.1772(3) -0.0928(2) 0.0647(9) Uani 1 d .
H32A H 0.2103(15) 0.2360(14) -0.0939(11) 0.097 Uiso 1 calc R
H32B H 0.2597(24) 0.1282(5) -0.1412(4) 0.097 Uiso 1 calc R
H32C H 0.3511(9) 0.2082(18) -0.0750(8) 0.097 Uiso 1 calc R
C33 C 0.3079(5) 0.0168(3) -0.0419(2) 0.096(2) Uani 1 d .
H33A H 0.2983(27) -0.0330(16) -0.0903(4) 0.143 Uiso 1 calc R
H33B H 0.2829(22) -0.0222(18) -0.0093(15) 0.143 Uiso 1 calc R
H33C H 0.3949(6) 0.0450(4) -0.0259(19) 0.143 Uiso 1 calc R
C34 C 0.0876(4) 0.0644(3) -0.0746(2) 0.0688(10) Uani 1 d .
H34A H 0.0344(6) 0.1239(3) -0.0772(14) 0.103 Uiso 1 calc R
H34B H 0.0576(10) 0.0241(19) -0.0439(8) 0.103 Uiso 1 calc R
H34C H 0.0851(5) 0.0152(18) -0.1226(6) 0.103 Uiso 1 calc R
C35 C 0.5130(2) 0.3408(2) 0.1823(2) 0.0424(6) Uani 1 d .
C36 C 0.5321(3) 0.4217(3) 0.2579(2) 0.0630(9) Uani 1 d .
H36A H 0.6212(3) 0.4361(16) 0.2767(6) 0.095 Uiso 1 calc R
H36B H 0.4912(20) 0.3904(9) 0.2895(4) 0.095 Uiso 1 calc R
H36C H 0.4960(21) 0.4899(8) 0.2553(3) 0.095 Uiso 1 calc R
C37 C 0.5881(3) 0.3918(4) 0.1359(2) 0.0770(11) Uani 1 d .
H37A H 0.6744(7) 0.4104(23) 0.1601(8) 0.116 Uiso 1 calc R
H37B H 0.5506(17) 0.4577(14) 0.1295(13) 0.116 Uiso 1 calc R
H37C H 0.5863(23) 0.3392(9) 0.0891(6) 0.116 Uiso 1 calc R
C38 C 0.5682(3) 0.2326(3) 0.1897(2) 0.0749(11) Uani 1 d .
H38A H 0.6531(10) 0.2486(4) 0.2164(14) 0.112 Uiso 1 calc R
H38B H 0.5694(25) 0.1834(10) 0.1421(2) 0.112 Uiso 1 calc R
H38C H 0.5167(16) 0.1981(12) 0.2153(14) 0.112 Uiso 1 calc R
C39 C 0.3210(3) 0.5365(2) 0.05581(15) 0.0463(7) Uani 1 d .
C40 C 0.3305(3) 0.7515(2) 0.0720(2) 0.0536(8) Uani 1 d .
C41 C 0.4754(3) 0.6886(2) 0.1738(2) 0.0462(7) Uani 1 d .
C42 C 0.1210(3) 0.6564(2) 0.09259(14) 0.0420(6) Uani 1 d .
C43 C 0.3036(3) 1.1421(2) 0.3211(2) 0.0550(8) Uani 1 d .
C44 C 0.4572(4) 0.9809(3) 0.3042(2) 0.0743(11) Uani 1 d .
C45 C 0.2625(3) 0.9784(2) 0.3828(2) 0.0451(6) Uani 1 d .
C46 C 0.0996(3) 0.9993(2) 0.2697(2) 0.0472(7) Uani 1 d .
C47 C 0.2800(4) 0.9949(2) 0.1909(2) 0.0672(10) Uani 1 d .

loop_
_atom_type_symbol
_atom_type_description
_atom_type_scat_dispersion_real
_atom_type_scat_dispersion_imag
_atom_type_scat_source
C C .0033 .0016 'International Tables Vol C Tables 4.2.6.8 and 6.1.1.4'
H H .0000 .0000 'International Tables Vol C Tables 4.2.6.8 and 6.1.1.4'
O O .0106 .0060 'International Tables Vol C Tables 4.2.6.8 and 6.1.1.4'
P P .1023 .0942 'International Tables Vol C Tables 4.2.6.8 and 6.1.1.4'
Cr Cr .3209 .6236 'International Tables Vol C Tables 4.2.6.8 and 6.1.1.4'

loop_
_geom_angle_atom_site_label_1
_geom_angle_atom_site_label_2
_geom_angle_atom_site_label_3
_geom_angle
C40 Cr1 C39 87.94(12)
C40 Cr1 C42 88.28(13)
C39 Cr1 C42 90.71(12)
C40 Cr1 C41 87.29(14)
C39 Cr1 C41 93.82(13)
C42 Cr1 C41 173.54(12)
C40 Cr1 P2 170.79(9)
C39 Cr1 P2 101.26(8)
C42 Cr1 P2 92.06(8)
C41 Cr1 P2 91.57(8)
C40 Cr1 P1 103.25(9)
C39 Cr1 P1 168.82(8)
C42 Cr1 P1 89.73(8)
C41 Cr1 P1 86.72(9)
P2 Cr1 P1 67.56(2)
C43 Cr2 C47 88.87(13)
C43 Cr2 C44 87.74(15)
C47 Cr2 C44 91.5(2)
C43 Cr2 C46 88.96(13)
C47 Cr2 C46 87.3(2)
C44 Cr2 C46 176.49(13)
C43 Cr2 C45 90.54(12)
C47 Cr2 C45 175.5(2)
C44 Cr2 C45 93.0(2)
C46 Cr2 C45 88.18(13)
C43 Cr2 P1 174.59(10)
C47 Cr2 P1 87.33(9)
C44 Cr2 P1 88.50(10)
C46 Cr2 P1 94.71(8)
C45 Cr2 P1 93.55(8)
C1 P2 C20 115.99(10)
C1 P2 Cr1 101.97(8)
C20 P2 Cr1 142.02(7)
C1 P2 P1 44.40(7)
C20 P2 P1 160.29(7)
Cr1 P2 P1 57.59(2)
C1 P1 Cr2 124.95(7)
C1 P1 Cr1 96.63(7)
Cr2 P1 Cr1 138.02(3)
C1 P1 P2 41.79(7)
Cr2 P1 P2 165.62(3)
Cr1 P1 P2 54.85(2)
C2 C1 P2 132.9(2)
C2 C1 P1 133.2(2)
P2 C1 P1 93.81(11)
C3 C2 C7 118.5(2)
C3 C2 C1 121.0(2)
C7 C2 C1 120.4(2)
C4 C3 C2 118.2(2)
C4 C3 C8 112.1(2)
C2 C3 C8 129.6(2)
C5 C4 C3 124.1(2)
C6 C5 C4 116.3(2)
C6 C5 C12 120.5(2)
C4 C5 C12 123.2(2)
C5 C6 C7 124.8(2)
C6 C7 C2 117.9(2)
C6 C7 C16 112.6(2)
C2 C7 C16 129.5(2)
C9 C8 C11 106.9(2)
C9 C8 C10 105.6(2)
C11 C8 C10 108.2(2)
C9 C8 C3 118.3(2)
C11 C8 C3 107.8(2)
C10 C8 C3 109.5(2)
C15 C12 C14 108.9(3)
C15 C12 C5 112.6(2)
C14 C12 C5 109.2(2)
C15 C12 C13 108.3(3)
C14 C12 C13 109.0(3)
C5 C12 C13 108.8(2)
C17 C16 C18 107.6(2)
C17 C16 C19 104.7(2)
C18 C16 C19 108.9(2)
C17 C16 C7 117.9(2)
C18 C16 C7 109.1(2)
C19 C16 C7 108.3(2)
C24 C20 C21 103.3(2)
C24 C20 P2 110.89(14)
C21 C20 P2 110.92(15)
C22 C21 C20 106.7(2)
C23 C22 C29 109.5(2)
C23 C22 C30 111.9(2)
C29 C22 C30 109.8(2)
C23 C22 C21 101.9(2)
C29 C22 C21 113.1(2)
C30 C22 C21 110.5(2)
C28 C23 C24 122.3(2)
C28 C23 C22 124.5(2)
C24 C23 C22 113.2(2)
C23 C24 C25 119.1(2)
C23 C24 C20 108.2(2)
C25 C24 C20 132.7(2)
C26 C25 C24 116.3(2)
C26 C25 C35 116.0(2)
C24 C25 C35 127.6(2)
C27 C26 C25 125.0(2)
C26 C27 C28 117.2(2)
C26 C27 C31 120.2(2)
C28 C27 C31 122.5(2)
C23 C28 C27 119.6(2)
C33 C31 C32 110.3(3)
C33 C31 C27 110.9(2)
C32 C31 C27 108.5(2)
C33 C31 C34 108.4(3)
C32 C31 C34 106.6(3)
C27 C31 C34 112.0(2)
C36 C35 C38 107.4(3)
C36 C35 C37 107.0(3)
C38 C35 C37 109.9(3)
C36 C35 C25 115.0(2)
C38 C35 C25 108.1(2)
C37 C35 C25 109.4(2)
O1 C39 Cr1 176.3(3)
O3 C40 Cr1 175.7(3)
O4 C41 Cr1 177.0(3)
O2 C42 Cr1 177.0(2)
O5 C43 Cr2 178.8(3)
O6 C44 Cr2 177.8(4)
O7 C45 Cr2 174.8(3)
O8 C46 Cr2 177.2(2)
O9 C47 Cr2 177.0(3)

loop_
_geom_bond_atom_site_label_1
_geom_bond_atom_site_label_2
_geom_bond_distance
Cr1 C40 1.876(3)
Cr1 C39 1.908(3)
Cr1 C42 1.918(3)
Cr1 C41 1.929(3)
Cr1 P2 2.2675(7)
Cr1 P1 2.3410(7)
Cr2 C43 1.892(3)
Cr2 C47 1.898(3)
Cr2 C44 1.899(4)
Cr2 C46 1.910(3)
Cr2 C45 1.910(3)
Cr2 P1 2.3167(7)
P2 C1 1.712(2)
P2 C20 1.864(2)
P2 P1 2.5630(8)
P1 C1 1.797(2)
O1 C39 1.136(3)
O2 C42 1.143(3)
O3 C40 1.144(3)
O4 C41 1.139(4)
O5 C43 1.145(3)
O6 C44 1.131(4)
O7 C45 1.138(3)
O8 C46 1.142(4)
O9 C47 1.136(4)
C1 C2 1.493(3)
C2 C3 1.431(3)
C2 C7 1.434(3)
C3 C4 1.399(3)
C3 C8 1.565(3)
C4 C5 1.376(3)
C5 C6 1.375(4)
C5 C12 1.538(3)
C6 C7 1.392(3)
C7 C16 1.564(3)
C8 C9 1.527(3)
C8 C11 1.546(3)
C8 C10 1.552(4)
C12 C15 1.528(5)
C12 C14 1.533(4)
C12 C13 1.543(4)
C16 C17 1.528(4)
C16 C18 1.542(4)
C16 C19 1.548(4)
C20 C24 1.528(3)
C20 C21 1.551(3)
C21 C22 1.544(3)
C22 C23 1.525(3)
C22 C29 1.530(3)
C22 C30 1.533(3)
C23 C28 1.389(3)
C23 C24 1.400(3)
C24 C25 1.411(3)
C25 C26 1.403(3)
C25 C35 1.546(3)
C26 C27 1.387(4)
C27 C28 1.395(3)
C27 C31 1.534(3)
C31 C33 1.514(4)
C31 C32 1.530(4)
C31 C34 1.541(4)
C35 C36 1.513(4)
C35 C38 1.530(4)
C35 C37 1.538(4)
